data_4332627
loop_
_publ_author_name
'Wong, Gene W.'
'Harkreader, Jennifer L.'
'Mebi, Charles A.'
'Frost, Brian J.'

_publ_section_title
;
 Synthesis and Coordination Chemistry of a Novel Bidentate
 Phosphine:&#x00A0; 6-(Diphenylphosphino)-1,3,5-triaza-7-phosphaadamantane
 (PTA-PPh2)
;
_journal_issue 17
_journal_name_full 'Inorganic Chemistry'
_journal_page_first 6748
_journal_page_last 6755
_journal_paper_doi 10.1021/ic060576a
_journal_volume 45
_journal_year 2006
_chemical_formula_sum 'C22 H21 N3 O4 P2 W'
_chemical_formula_weight 637.21
_chemical_name_systematic
; 
 ? 
;
_space_group_IT_number 14
_symmetry_cell_setting monoclinic
_symmetry_space_group_name_Hall '-P 2yn'
_symmetry_space_group_name_H-M 'P 1 21/n 1'
_atom_sites_solution_hydrogens geom
_atom_sites_solution_primary direct
_atom_sites_solution_secondary difmap
_audit_creation_method SHELXL-97
_cell_angle_alpha 90.00
_cell_angle_beta 100.6850(10)
_cell_angle_gamma 90.00
_cell_formula_units_Z 4
_cell_length_a 13.9889(5)
_cell_length_b 11.6569(4)
_cell_length_c 14.0860(5)
_cell_measurement_reflns_used 7143
_cell_measurement_temperature 100(2)
_cell_measurement_theta_max 32.24
_cell_measurement_theta_min 2.27
_cell_volume 2257.14(14)
_computing_cell_refinement 'Bruker SMART'
_computing_data_collection 'Bruker SMART'
_computing_data_reduction 'Bruker SAINT'
_computing_molecular_graphics 'Bruker SHELXTL'
_computing_publication_material 'Bruker SHELXTL'
_computing_structure_refinement 'SHELXL-97 (Sheldrick, 1997)'
_computing_structure_solution 'SHELXS-97 (Sheldrick, 1990)'
_diffrn_ambient_temperature 100(2)
_diffrn_measured_fraction_theta_full 0.985
_diffrn_measured_fraction_theta_max 0.985
_diffrn_measurement_device_type 'CCD area detector'
_diffrn_measurement_method 'phi and omega scans'
_diffrn_radiation_monochromator graphite
_diffrn_radiation_source 'fine-focus sealed tube'
_diffrn_radiation_type MoK\a
_diffrn_radiation_wavelength 0.71073
_diffrn_reflns_av_R_equivalents 0.0434
_diffrn_reflns_av_sigmaI/netI 0.0539
_diffrn_reflns_limit_h_max 19
_diffrn_reflns_limit_h_min -16
_diffrn_reflns_limit_k_max 14
_diffrn_reflns_limit_k_min -16
_diffrn_reflns_limit_l_max 19
_diffrn_reflns_limit_l_min -19
_diffrn_reflns_number 17503
_diffrn_reflns_theta_full 30.00
_diffrn_reflns_theta_max 30.00
_diffrn_reflns_theta_min 1.88
_exptl_absorpt_coefficient_mu 5.294
_exptl_absorpt_correction_T_max 0.7777
_exptl_absorpt_correction_T_min 0.5059
_exptl_absorpt_correction_type SADABS
_exptl_crystal_colour yellow
_exptl_crystal_density_diffrn 1.875
_exptl_crystal_density_meas 0
_exptl_crystal_density_method 'not measured'
_exptl_crystal_description block
_exptl_crystal_F_000 1240
_exptl_crystal_size_max 0.15
_exptl_crystal_size_mid 0.11
_exptl_crystal_size_min 0.05
_refine_diff_density_max 2.103
_refine_diff_density_min -0.570
_refine_diff_density_rms 0.174
_refine_ls_extinction_method none
_refine_ls_goodness_of_fit_ref 1.022
_refine_ls_hydrogen_treatment mixed
_refine_ls_matrix_type full
_refine_ls_number_parameters 289
_refine_ls_number_reflns 6490
_refine_ls_number_restraints 0
_refine_ls_restrained_S_all 1.022
_refine_ls_R_factor_all 0.0565
_refine_ls_R_factor_gt 0.0376
_refine_ls_shift/su_max 0.000
_refine_ls_shift/su_mean 0.000
_refine_ls_structure_factor_coef Fsqd
_refine_ls_weighting_details 'calc w=1/[\s^2^(Fo^2^)+(0.0340P)^2^+0.0000P] where P=(Fo^2^+2Fc^2^)/3'
_refine_ls_weighting_scheme calc
_refine_ls_wR_factor_gt 0.0755
_refine_ls_wR_factor_ref 0.0794
_reflns_number_gt 4923
_reflns_number_total 6490
_reflns_threshold_expression >2sigma(I)
_cod_data_source_file ic060576asup2.cif
_cod_data_source_block bjf093
_cod_depositor_comments
;
The following automatic conversions were performed:

'_symmetry_cell_setting' value 'Monoclinic' changed to 'monoclinic'
according to /home/saulius/struct/CIF-dictionaries/cif_core.dic
dictionary named 'cif_core.dic' version 2.4.2 from 2011-04-26.

Automatic conversion script
Id: cif_fix_values 1891 2012-01-12 08:04:46Z andrius 
;
_cod_original_sg_symbol_H-M P2(1)/n
_cod_database_code 4332627

loop_
_symmetry_equiv_pos_as_xyz
'x, y, z'
'-x+1/2, y+1/2, -z+1/2'
'-x, -y, -z'
'x-1/2, -y-1/2, z-1/2'

loop_
_atom_site_label
_atom_site_type_symbol
_atom_site_fract_x
_atom_site_fract_y
_atom_site_fract_z
_atom_site_U_iso_or_equiv
_atom_site_adp_type
_atom_site_occupancy
_atom_site_symmetry_multiplicity
_atom_site_calc_flag
_atom_site_refinement_flags
W1 W 0.201951(12) 0.139085(16) 0.085537(12) 0.02132(6) Uani 1 1 d .
P1 P 0.37827(8) 0.13312(11) 0.15971(8) 0.0227(2) Uani 1 1 d .
P2 P 0.29830(8) 0.29001(10) 0.01414(8) 0.0211(2) Uani 1 1 d .
N1 N 0.5069(3) 0.3018(3) 0.1169(3) 0.0255(8) Uani 1 1 d .
N2 N 0.5572(3) 0.1883(4) 0.2680(3) 0.0297(9) Uani 1 1 d .
N3 N 0.5573(3) 0.0975(4) 0.1102(3) 0.0298(9) Uani 1 1 d .
O1 O -0.0072(3) 0.1717(3) -0.0369(3) 0.0442(10) Uani 1 1 d .
O2 O 0.1272(3) -0.0477(3) 0.2133(3) 0.0445(10) Uani 1 1 d .
O3 O 0.2252(3) -0.0678(3) -0.0555(3) 0.0410(9) Uani 1 1 d .
O4 O 0.1470(3) 0.3318(3) 0.2265(3) 0.0433(10) Uani 1 1 d .
C1 C 0.0700(3) 0.1616(4) 0.0069(3) 0.0283(10) Uani 1 1 d .
C2 C 0.1550(3) 0.0215(4) 0.1665(3) 0.0282(10) Uani 1 1 d .
C3 C 0.2197(3) 0.0082(4) -0.0055(3) 0.0284(10) Uani 1 1 d .
C4 C 0.1701(3) 0.2641(4) 0.1770(3) 0.0295(11) Uani 1 1 d .
C5 C 0.4037(3) 0.2770(4) 0.1167(3) 0.0217(9) Uani 1 1 d .
H5A H 0.3867 0.3297 0.1671 0.026 Uiso 1 1 calc R
C6 C 0.4605(3) 0.1471(4) 0.2795(3) 0.0296(10) Uani 1 1 d .
H6A H 0.4319 0.2017 0.3203 0.035 Uiso 1 1 calc R
H6B H 0.4670 0.0717 0.3124 0.035 Uiso 1 1 calc R
C7 C 0.4598(3) 0.0473(4) 0.0999(3) 0.0295(11) Uani 1 1 d .
H7A H 0.4652 -0.0309 0.1279 0.035 Uiso 1 1 calc R
H7B H 0.4312 0.0404 0.0304 0.035 Uiso 1 1 calc R
C8 C 0.5559(3) 0.2999(4) 0.2199(3) 0.0292(10) Uani 1 1 d .
H8A H 0.6239 0.3260 0.2240 0.035 Uiso 1 1 calc R
H8B H 0.5230 0.3559 0.2559 0.035 Uiso 1 1 calc R
C9 C 0.6038(3) 0.1061(4) 0.2119(4) 0.0326(11) Uani 1 1 d .
H9A H 0.6725 0.1288 0.2156 0.039 Uiso 1 1 calc R
H9B H 0.6033 0.0294 0.2420 0.039 Uiso 1 1 calc R
C10 C 0.5536(3) 0.2115(4) 0.0669(3) 0.0304(11) Uani 1 1 d .
H10A H 0.5180 0.2061 -0.0006 0.036 Uiso 1 1 calc R
H10B H 0.6209 0.2360 0.0647 0.036 Uiso 1 1 calc R
C11 C 0.2605(3) 0.4400(4) 0.0187(3) 0.0229(9) Uani 1 1 d .
C12 C 0.1621(3) 0.4663(4) -0.0156(3) 0.0245(9) Uani 1 1 d .
H12A H 0.1186 0.4076 -0.0432 0.029 Uiso 1 1 calc R
C13 C 0.1285(3) 0.5763(5) -0.0096(3) 0.0326(11) Uani 1 1 d .
H13A H 0.0623 0.5943 -0.0341 0.039 Uiso 1 1 calc R
C14 C 0.1936(4) 0.6626(4) 0.0336(4) 0.0348(12) Uani 1 1 d .
H14A H 0.1707 0.7386 0.0390 0.042 Uiso 1 1 calc R
C15 C 0.2894(4) 0.6369(4) 0.0678(3) 0.0307(10) Uani 1 1 d .
H15A H 0.3327 0.6951 0.0969 0.037 Uiso 1 1 calc R
C16 C 0.3236(3) 0.5259(4) 0.0599(3) 0.0261(10) Uani 1 1 d .
H16A H 0.3903 0.5088 0.0826 0.031 Uiso 1 1 calc R
C17 C 0.3416(3) 0.2847(4) -0.1002(3) 0.0223(9) Uani 1 1 d .
C18 C 0.4033(4) 0.3698(4) -0.1248(4) 0.0340(12) Uani 1 1 d .
H18A H 0.4239 0.4308 -0.0810 0.041 Uiso 1 1 calc R
C19 C 0.4344(4) 0.3657(5) -0.2124(4) 0.0365(12) Uani 1 1 d .
H19A H 0.4772 0.4230 -0.2281 0.044 Uiso 1 1 calc R
C20 C 0.4033(3) 0.2791(4) -0.2769(3) 0.0287(10) Uani 1 1 d .
H20A H 0.4247 0.2767 -0.3371 0.034 Uiso 1 1 calc R
C21 C 0.3418(3) 0.1962(4) -0.2547(3) 0.0280(10) Uani 1 1 d .
H21A H 0.3196 0.1375 -0.3002 0.034 Uiso 1 1 calc R
C22 C 0.3117(3) 0.1974(4) -0.1660(3) 0.0256(10) Uani 1 1 d .
H22A H 0.2705 0.1383 -0.1504 0.031 Uiso 1 1 calc R

loop_
_atom_site_aniso_label
_atom_site_aniso_U_11
_atom_site_aniso_U_22
_atom_site_aniso_U_33
_atom_site_aniso_U_23
_atom_site_aniso_U_13
_atom_site_aniso_U_12
W1 0.02046(8) 0.02375(10) 0.02073(9) 0.00104(8) 0.00640(6) -0.00120(8)
P1 0.0228(5) 0.0235(6) 0.0222(5) -0.0007(5) 0.0054(4) 0.0015(5)
P2 0.0212(5) 0.0234(6) 0.0195(5) 0.0002(4) 0.0059(4) -0.0004(5)
N1 0.0216(18) 0.027(2) 0.029(2) -0.0065(17) 0.0056(15) -0.0034(16)
N2 0.028(2) 0.032(2) 0.028(2) -0.0005(18) 0.0015(16) 0.0065(18)
N3 0.0257(19) 0.032(2) 0.032(2) -0.0053(18) 0.0045(16) 0.0062(18)
O1 0.0293(18) 0.050(3) 0.049(2) 0.0068(19) -0.0043(16) 0.0022(17)
O2 0.054(2) 0.044(2) 0.037(2) 0.0082(18) 0.0113(17) -0.0142(19)
O3 0.047(2) 0.033(2) 0.046(2) -0.0125(18) 0.0167(17) -0.0096(18)
O4 0.051(2) 0.041(2) 0.044(2) -0.0107(18) 0.0259(19) -0.0035(18)
C1 0.032(2) 0.028(3) 0.027(2) 0.0016(19) 0.0098(19) 0.003(2)
C2 0.032(2) 0.030(3) 0.022(2) -0.0012(19) 0.0041(18) 0.001(2)
C3 0.027(2) 0.027(3) 0.033(3) 0.004(2) 0.0098(19) -0.003(2)
C4 0.024(2) 0.036(3) 0.030(2) 0.004(2) 0.0092(19) -0.006(2)
C5 0.023(2) 0.020(2) 0.022(2) -0.0011(17) 0.0032(16) -0.0002(17)
C6 0.034(2) 0.036(3) 0.020(2) 0.002(2) 0.0064(17) 0.004(2)
C7 0.031(2) 0.027(3) 0.031(2) -0.003(2) 0.0072(19) 0.007(2)
C8 0.026(2) 0.030(3) 0.030(2) -0.007(2) 0.0006(18) -0.003(2)
C9 0.025(2) 0.032(3) 0.039(3) -0.005(2) 0.001(2) 0.008(2)
C10 0.021(2) 0.042(3) 0.029(2) -0.005(2) 0.0069(18) -0.002(2)
C11 0.029(2) 0.023(3) 0.020(2) 0.0011(17) 0.0117(17) 0.0008(18)
C12 0.026(2) 0.027(3) 0.021(2) 0.0010(18) 0.0046(17) -0.0034(19)
C13 0.030(2) 0.037(3) 0.033(3) 0.011(2) 0.011(2) 0.007(2)
C14 0.048(3) 0.025(3) 0.036(3) 0.005(2) 0.020(2) 0.009(2)
C15 0.036(2) 0.029(3) 0.029(2) 0.004(2) 0.0103(19) -0.006(2)
C16 0.026(2) 0.027(3) 0.027(2) -0.0025(19) 0.0083(18) -0.0007(19)
C17 0.021(2) 0.027(3) 0.020(2) 0.0022(18) 0.0037(16) 0.0007(18)
C18 0.037(3) 0.037(3) 0.030(2) -0.010(2) 0.011(2) -0.014(2)
C19 0.037(3) 0.042(3) 0.034(3) 0.001(2) 0.015(2) -0.010(2)
C20 0.032(2) 0.032(3) 0.024(2) 0.006(2) 0.0107(19) 0.012(2)
C21 0.040(3) 0.021(3) 0.023(2) -0.0013(19) 0.0073(19) 0.002(2)
C22 0.028(2) 0.025(3) 0.022(2) -0.0003(19) 0.0015(17) 0.0025(19)

loop_
_atom_type_symbol
_atom_type_description
_atom_type_scat_dispersion_real
_atom_type_scat_dispersion_imag
_atom_type_scat_source
C C 0.0033 0.0016 'International Tables Vol C Tables 4.2.6.8 and 6.1.1.4'
H H 0.0000 0.0000 'International Tables Vol C Tables 4.2.6.8 and 6.1.1.4'
N N 0.0061 0.0033 'International Tables Vol C Tables 4.2.6.8 and 6.1.1.4'
O O 0.0106 0.0060 'International Tables Vol C Tables 4.2.6.8 and 6.1.1.4'
P P 0.1023 0.0942 'International Tables Vol C Tables 4.2.6.8 and 6.1.1.4'
W W -0.8490 6.8722 'International Tables Vol C Tables 4.2.6.8 and 6.1.1.4'

loop_
_geom_angle_atom_site_label_1
_geom_angle_atom_site_label_2
_geom_angle_atom_site_label_3
_geom_angle
C2 W1 C1 92.24(19)
C2 W1 C3 86.34(19)
C1 W1 C3 87.56(19)
C2 W1 C4 89.78(19)
C1 W1 C4 88.21(19)
C3 W1 C4 174.14(17)
C2 W1 P1 98.51(13)
C1 W1 P1 169.02(14)
C3 W1 P1 90.92(13)
C4 W1 P1 94.00(13)
C2 W1 P2 166.05(13)
C1 W1 P2 101.24(14)
C3 W1 P2 97.71(13)
C4 W1 P2 87.09(13)
P1 W1 P2 68.18(4)
C7 P1 C5 99.9(2)
C7 P1 C6 97.6(2)
C5 P1 C6 95.4(2)
C7 P1 W1 118.25(15)
C5 P1 W1 94.21(13)
C6 P1 W1 140.58(16)
C17 P2 C11 102.1(2)
C17 P2 C5 109.64(19)
C11 P2 C5 104.0(2)
C17 P2 W1 127.96(15)
C11 P2 W1 118.04(14)
C5 P2 W1 92.18(14)
C5 N1 C8 105.9(3)
C5 N1 C10 112.2(3)
C8 N1 C10 106.9(4)
C9 N2 C8 107.5(4)
C9 N2 C6 110.8(4)
C8 N2 C6 114.0(4)
C9 N3 C10 108.8(4)
C9 N3 C7 111.1(4)
C10 N3 C7 111.2(4)
O1 C1 W1 177.8(4)
O2 C2 W1 179.5(5)
O3 C3 W1 176.3(4)
O4 C4 W1 176.1(4)
N1 C5 P1 115.3(3)
N1 C5 P2 128.2(3)
P1 C5 P2 98.9(2)
N1 C5 H5A 103.9
P1 C5 H5A 103.9
P2 C5 H5A 103.9
N2 C6 P1 110.7(3)
N2 C6 H6A 109.5
P1 C6 H6A 109.5
N2 C6 H6B 109.5
P1 C6 H6B 109.5
H6A C6 H6B 108.1
N3 C7 P1 112.5(3)
N3 C7 H7A 109.1
P1 C7 H7A 109.1
N3 C7 H7B 109.1
P1 C7 H7B 109.1
H7A C7 H7B 107.8
N2 C8 N1 115.3(4)
N2 C8 H8A 108.4
N1 C8 H8A 108.4
N2 C8 H8B 108.4
N1 C8 H8B 108.4
H8A C8 H8B 107.5
N3 C9 N2 114.2(4)
N3 C9 H9A 108.7
N2 C9 H9A 108.7
N3 C9 H9B 108.7
N2 C9 H9B 108.7
H9A C9 H9B 107.6
N3 C10 N1 115.6(4)
N3 C10 H10A 108.4
N1 C10 H10A 108.4
N3 C10 H10B 108.4
N1 C10 H10B 108.4
H10A C10 H10B 107.4
C16 C11 C12 119.5(4)
C16 C11 P2 122.5(3)
C12 C11 P2 117.9(3)
C13 C12 C11 120.5(4)
C13 C12 H12A 119.8
C11 C12 H12A 119.8
C12 C13 C14 119.3(4)
C12 C13 H13A 120.3
C14 C13 H13A 120.3
C15 C14 C13 120.3(5)
C15 C14 H14A 119.8
C13 C14 H14A 119.8
C14 C15 C16 120.2(5)
C14 C15 H15A 119.9
C16 C15 H15A 119.9
C11 C16 C15 120.2(4)
C11 C16 H16A 119.9
C15 C16 H16A 119.9
C22 C17 C18 118.5(4)
C22 C17 P2 120.4(3)
C18 C17 P2 121.1(3)
C19 C18 C17 120.4(4)
C19 C18 H18A 119.8
C17 C18 H18A 119.8
C20 C19 C18 120.1(5)
C20 C19 H19A 119.9
C18 C19 H19A 119.9
C21 C20 C19 120.3(4)
C21 C20 H20A 119.9
C19 C20 H20A 119.9
C20 C21 C22 120.4(4)
C20 C21 H21A 119.8
C22 C21 H21A 119.8
C17 C22 C21 120.2(5)
C17 C22 H22A 119.9
C21 C22 H22A 119.9

loop_
_geom_bond_atom_site_label_1
_geom_bond_atom_site_label_2
_geom_bond_distance
W1 C2 1.972(5)
W1 C1 1.986(5)
W1 C3 2.037(5)
W1 C4 2.048(5)
W1 P1 2.4949(11)
W1 P2 2.5349(12)
P1 C7 1.835(5)
P1 C5 1.840(4)
P1 C6 1.865(4)
P2 C17 1.824(4)
P2 C11 1.831(5)
P2 C5 1.870(4)
N1 C5 1.471(5)
N1 C8 1.485(6)
N1 C10 1.483(6)
N2 C9 1.469(6)
N2 C8 1.466(6)
N2 C6 1.473(6)
N3 C9 1.463(6)
N3 C10 1.460(6)
N3 C7 1.466(6)
O1 C1 1.146(6)
O2 C2 1.154(6)
O3 C3 1.144(6)
O4 C4 1.139(6)
C5 H5A 1.0000
C6 H6A 0.9900
C6 H6B 0.9900
C7 H7A 0.9900
C7 H7B 0.9900
C8 H8A 0.9900
C8 H8B 0.9900
C9 H9A 0.9900
C9 H9B 0.9900
C10 H10A 0.9900
C10 H10B 0.9900
C11 C16 1.389(6)
C11 C12 1.405(6)
C12 C13 1.374(7)
C12 H12A 0.9500
C13 C14 1.416(7)
C13 H13A 0.9500
C14 C15 1.371(7)
C14 H14A 0.9500
C15 C16 1.391(6)
C15 H15A 0.9500
C16 H16A 0.9500
C17 C22 1.388(6)
C17 C18 1.400(6)
C18 C19 1.384(7)
C18 H18A 0.9500
C19 C20 1.373(7)
C19 H19A 0.9500
C20 C21 1.367(7)
C20 H20A 0.9500
C21 C22 1.392(6)
C21 H21A 0.9500
C22 H22A 0.9500

loop_
_geom_torsion_atom_site_label_1
_geom_torsion_atom_site_label_2
_geom_torsion_atom_site_label_3
_geom_torsion_atom_site_label_4
_geom_torsion
C2 W1 P1 C7 97.8(2)
C1 W1 P1 C7 -70.5(8)
C3 W1 P1 C7 11.4(2)
C4 W1 P1 C7 -171.8(2)
P2 W1 P1 C7 -86.55(19)
C2 W1 P1 C5 -158.6(2)
C1 W1 P1 C5 33.0(8)
C3 W1 P1 C5 114.95(19)
C4 W1 P1 C5 -68.24(19)
P2 W1 P1 C5 17.02(14)
C2 W1 P1 C6 -54.9(3)
C1 W1 P1 C6 136.8(8)
C3 W1 P1 C6 -141.3(3)
C4 W1 P1 C6 35.5(3)
P2 W1 P1 C6 120.7(3)
C2 W1 P2 C17 118.7(6)
C1 W1 P2 C17 -76.5(2)
C3 W1 P2 C17 12.6(2)
C4 W1 P2 C17 -164.1(2)
P1 W1 P2 C17 100.45(18)
C2 W1 P2 C11 -105.6(6)
C1 W1 P2 C11 59.2(2)
C3 W1 P2 C11 148.3(2)
C4 W1 P2 C11 -28.3(2)
P1 W1 P2 C11 -123.83(16)
C2 W1 P2 C5 1.5(6)
C1 W1 P2 C5 166.37(19)
C3 W1 P2 C5 -104.60(19)
C4 W1 P2 C5 78.78(19)
P1 W1 P2 C5 -16.70(14)
C2 W1 C1 O1 -6(12)
C3 W1 C1 O1 80(12)
C4 W1 C1 O1 -96(12)
P1 W1 C1 O1 162(12)
P2 W1 C1 O1 177(100)
C1 W1 C2 O2 53(58)
C3 W1 C2 O2 -35(58)
C4 W1 C2 O2 141(58)
P1 W1 C2 O2 -125(58)
P2 W1 C2 O2 -142(57)
C2 W1 C3 O3 38(7)
C1 W1 C3 O3 -54(7)
C4 W1 C3 O3 -11(8)
P1 W1 C3 O3 136(7)
P2 W1 C3 O3 -155(7)
C2 W1 C4 O4 -62(6)
C1 W1 C4 O4 30(6)
C3 W1 C4 O4 -14(8)
P1 W1 C4 O4 -161(6)
P2 W1 C4 O4 131(6)
C8 N1 C5 P1 -64.9(4)
C10 N1 C5 P1 51.3(4)
C8 N1 C5 P2 168.9(3)
C10 N1 C5 P2 -74.9(5)
C7 P1 C5 N1 -42.3(3)
C6 P1 C5 N1 56.3(3)
W1 P1 C5 N1 -162.0(3)
C7 P1 C5 P2 97.8(2)
C6 P1 C5 P2 -163.6(2)
W1 P1 C5 P2 -21.89(17)
C17 P2 C5 N1 22.1(5)
C11 P2 C5 N1 -86.4(4)
W1 P2 C5 N1 153.9(4)
C17 P2 C5 P1 -110.4(2)
C11 P2 C5 P1 141.1(2)
W1 P2 C5 P1 21.48(17)
C9 N2 C6 P1 -62.1(4)
C8 N2 C6 P1 59.2(5)
C7 P1 C6 N2 51.2(4)
C5 P1 C6 N2 -49.6(4)
W1 P1 C6 N2 -152.9(2)
C9 N3 C7 P1 60.5(4)
C10 N3 C7 P1 -60.8(4)
C5 P1 C7 N3 46.2(4)
C6 P1 C7 N3 -50.6(4)
W1 P1 C7 N3 146.4(3)
C9 N2 C8 N1 56.7(5)
C6 N2 C8 N1 -66.5(5)
C5 N1 C8 N2 65.4(5)
C10 N1 C8 N2 -54.4(5)
C10 N3 C9 N2 55.7(5)
C7 N3 C9 N2 -67.0(5)
C8 N2 C9 N3 -56.5(5)
C6 N2 C9 N3 68.6(5)
C9 N3 C10 N1 -54.3(5)
C7 N3 C10 N1 68.4(5)
C5 N1 C10 N3 -62.7(5)
C8 N1 C10 N3 52.9(5)
C17 P2 C11 C16 -89.3(4)
C5 P2 C11 C16 24.7(4)
W1 P2 C11 C16 124.9(3)
C17 P2 C11 C12 94.7(3)
C5 P2 C11 C12 -151.3(3)
W1 P2 C11 C12 -51.1(4)
C16 C11 C12 C13 0.6(6)
P2 C11 C12 C13 176.8(3)
C11 C12 C13 C14 -1.4(7)
C12 C13 C14 C15 1.0(7)
C13 C14 C15 C16 0.3(7)
C12 C11 C16 C15 0.6(6)
P2 C11 C16 C15 -175.3(3)
C14 C15 C16 C11 -1.0(7)
C11 P2 C17 C22 -132.0(4)
C5 P2 C17 C22 118.2(4)
W1 P2 C17 C22 8.9(4)
C11 P2 C17 C18 46.2(4)
C5 P2 C17 C18 -63.7(4)
W1 P2 C17 C18 -172.9(3)
C22 C17 C18 C19 -0.8(7)
P2 C17 C18 C19 -179.0(4)
C17 C18 C19 C20 1.2(8)
C18 C19 C20 C21 -0.2(8)
C19 C20 C21 C22 -1.4(7)
C18 C17 C22 C21 -0.8(7)
P2 C17 C22 C21 177.4(3)
C20 C21 C22 C17 1.8(7)
